data_7721141
loop_
_publ_author_name
'Diodati, Alexander'
'Brantley, ChristiAnna L'
'Peralta, Juan E.'
'Figueroa, Amelia'
'Dobrzycki, Lukasz'
'Abboud, Khalil A.'
'Christou, George'

_publ_section_title
;
 Novel Fe<sub>4</sub> cluster topology from a new hexadentate chelate:
 magnetic analysis by experimental, DFT, and magnetostructural correlation
 methods.
;
_journal_name_full 'Dalton transactions (Cambridge, England : 2003)'
_journal_paper_doi 10.1039/d6dt01053a
_journal_year 2026
_chemical_formula_sum 'C39.45 H48 Fe4 N14 O26.45'
_chemical_formula_weight 1364.92
_space_group_crystal_system triclinic
_space_group_IT_number 2
_space_group_name_Hall '-P 1'
_space_group_name_H-M_alt 'P -1'
_atom_sites_solution_hydrogens geom
_atom_sites_solution_primary 'Intrinsic Phasing'
_audit_creation_method
;FinalCif 2024.9-0 by Daniel Kratzert, Freiburg 2026, 
https://dkratzert.de/finalcif.html
;
_audit_update_record
;
2026-05-22 deposited with the CCDC.	2026-05-25 downloaded from the CCDC.
;
_cell_angle_alpha 64.950(2)
_cell_angle_beta 89.803(2)
_cell_angle_gamma 85.457(2)
_cell_formula_units_Z 2
_cell_length_a 11.7185(6)
_cell_length_b 15.6075(8)
_cell_length_c 17.1348(9)
_cell_measurement_reflns_used 9614
_cell_measurement_temperature 100.14999999999998
_cell_measurement_theta_max 28.3103
_cell_measurement_theta_min 2.2282
_cell_measurement_wavelength 0.71073
_cell_volume 2828.6(3)
_computing_cell_refinement 'SAINT V8.41 (Bruker AXS LLC)'
_computing_data_collection 'APEX5 V2023.9-4 (Bruker AXS, 2023)'
_computing_data_reduction 'SAINT V8.41 (Bruker AXS LLC)'
_computing_molecular_graphics 'shelXle (C.B. Huebschle, rev 1503)'
_computing_structure_refinement 'SHELXL-2018/3 (Sheldrick G. M., 2015)'
_computing_structure_solution 'SHELXT-2018/2 (Sheldrick G. M., 2015)'
_diffrn_ambient_temperature 100(2)
_diffrn_detector 'charge integrating pixel array detector'
_diffrn_detector_area_resol_mean 7.391
_diffrn_detector_type 'Bruker PHOTON III'
_diffrn_measured_fraction_theta_full 0.999
_diffrn_measured_fraction_theta_max 0.999
_diffrn_measurement_details
;[mo_diod114_01_####.sfrm, Phi run, Counterclockwise Eulerian angles: dx= 70.00 
mm theta=   0.000 deg phi=   0.000 deg omega=   0.000 deg chi=  54.740 deg, 
width=   1.000, images= 180, first=   1, secs/image=   1.000, secs/degree=   
1.000, wavelength= 0.71073, kilovolts=  50.000, milliamps=   1.402, temperature=
   100.0]
[mo_diod114_02_####.sfrm, Phi run, Counterclockwise Eulerian angles: dx= 70.00 
mm theta=   0.000 deg phi= 180.000 deg omega=   0.000 deg chi=  54.740 deg, 
width=   1.000, images= 180, first=   1, secs/image=   1.000, secs/degree=   
1.000, wavelength= 0.71073, kilovolts=  50.000, milliamps=   1.403, temperature=
   100.0]
[mo_diod114_03_####.sfrm, Phi run, Counterclockwise Eulerian angles: dx= 70.00 
mm theta=  11.425 deg phi= 360.000 deg omega= 343.860 deg chi= -24.000 deg, 
width=   0.500, images= 720, first=   1, secs/image=  15.000, secs/degree=  
30.000, wavelength= 0.71073, kilovolts=  50.000, milliamps=   1.401, 
temperature=   100.0]
[mo_diod114_04_####.sfrm, Omega run, Counterclockwise Eulerian angles: dx= 70.00
 mm theta=  11.425 deg phi= 360.000 deg omega=  48.177 deg chi=  65.500 deg, 
width=  -0.500, images= 175, first=   1, secs/image=  15.000, secs/degree=  
30.000, wavelength= 0.71073, kilovolts=  50.000, milliamps=   1.401, 
temperature=   100.0]
[mo_diod114_05_####.sfrm, Omega run, Counterclockwise Eulerian angles: dx= 70.00
 mm theta=  11.425 deg phi= 204.000 deg omega=   1.586 deg chi= -44.500 deg, 
width=   0.500, images= 264, first=   1, secs/image=  15.000, secs/degree=  
30.000, wavelength= 0.71073, kilovolts=  50.000, milliamps=   1.401, 
temperature=   100.0]
[mo_diod114_06_####.sfrm, Omega run, Counterclockwise Eulerian angles: dx= 70.00
 mm theta=  11.425 deg phi= 204.000 deg omega=  48.177 deg chi=  65.500 deg, 
width=  -0.500, images= 175, first=   1, secs/image=  15.000, secs/degree=  
30.000, wavelength= 0.71073, kilovolts=  50.000, milliamps=   1.401, 
temperature=   100.0]
[mo_diod114_07_####.sfrm, Omega run, Counterclockwise Eulerian angles: dx= 70.00
 mm theta=  11.425 deg phi= 360.000 deg omega=   1.586 deg chi= -44.500 deg, 
width=   0.500, images= 264, first=   1, secs/image=  15.000, secs/degree=  
30.000, wavelength= 0.71073, kilovolts=  50.000, milliamps=   1.401, 
temperature=   100.0]
[mo_diod114_08_####.sfrm, Omega run, Counterclockwise Eulerian angles: dx= 70.00
 mm theta=  11.425 deg phi=  51.000 deg omega= 320.676 deg chi=  65.500 deg, 
width=   0.500, images= 175, first=   1, secs/image=  15.000, secs/degree=  
30.000, wavelength= 0.71073, kilovolts=  50.000, milliamps=   1.402, 
temperature=   100.0]
[mo_diod114_09_####.sfrm, Omega run, Counterclockwise Eulerian angles: dx= 70.00
 mm theta=  11.425 deg phi=  51.000 deg omega=   1.586 deg chi= -44.500 deg, 
width=   0.500, images= 264, first=   1, secs/image=  15.000, secs/degree=  
30.000, wavelength= 0.71073, kilovolts=  50.000, milliamps=   1.403, 
temperature=   100.0]
[mo_diod114_10_####.sfrm, Omega run, Counterclockwise Eulerian angles: dx= 70.00
 mm theta=  11.425 deg phi= 153.000 deg omega= 320.676 deg chi=  65.500 deg, 
width=   0.500, images= 175, first=   1, secs/image=  15.000, secs/degree=  
30.000, wavelength= 0.71073, kilovolts=  50.000, milliamps=   1.403, 
temperature=   100.0]
[mo_diod114_11_####.sfrm, Omega run, Counterclockwise Eulerian angles: dx= 70.00
 mm theta=  11.425 deg phi= 255.000 deg omega= 320.676 deg chi=  65.500 deg, 
width=   0.500, images= 175, first=   1, secs/image=  15.000, secs/degree=  
30.000, wavelength= 0.71073, kilovolts=  50.000, milliamps=   1.401, 
temperature=   100.0]
[mo_diod114_12_####.sfrm, Omega run, Counterclockwise Eulerian angles: dx= 70.00
 mm theta=  11.425 deg phi= 153.000 deg omega=   1.586 deg chi= -44.500 deg, 
width=   0.500, images= 264, first=   1, secs/image=  15.000, secs/degree=  
30.000, wavelength= 0.71073, kilovolts=  50.000, milliamps=   1.401, 
temperature=   100.0]
[mo_diod114_13_####.sfrm, Omega run, Counterclockwise Eulerian angles: dx= 70.00
 mm theta=  11.425 deg phi= 306.000 deg omega= 133.586 deg chi= -44.500 deg, 
width=  -0.500, images= 264, first=   1, secs/image=  15.000, secs/degree=  
30.000, wavelength= 0.71073, kilovolts=  50.000, milliamps=   1.401, 
temperature=   100.0]
[mo_diod114_14_####.sfrm, Phi run, Counterclockwise Eulerian angles: dx= 70.00 
mm theta=  11.425 deg phi=   0.000 deg omega= 281.718 deg chi=  24.000 deg, 
width=   0.500, images= 720, first=   1, secs/image=  15.000, secs/degree=  
30.000, wavelength= 0.71073, kilovolts=  50.000, milliamps=   1.401, 
temperature=   100.0]
[mo_diod114_15_####.sfrm, Omega run, Counterclockwise Eulerian angles: dx= 70.00
 mm theta=  11.425 deg phi= 102.000 deg omega=  48.177 deg chi=  65.500 deg, 
width=  -0.500, images= 175, first=   1, secs/image=  15.000, secs/degree=  
30.000, wavelength= 0.71073, kilovolts=  50.000, milliamps=   1.403, 
temperature=   100.0]
[mo_diod114_16_####.sfrm, Omega run, Counterclockwise Eulerian angles: dx= 70.00
 mm theta=  11.425 deg phi= 102.000 deg omega=   1.586 deg chi= -44.500 deg, 
width=   0.500, images= 264, first=   1, secs/image=  15.000, secs/degree=  
30.000, wavelength= 0.71073, kilovolts=  50.000, milliamps=   1.401, 
temperature=   100.0]
;
_diffrn_measurement_device 'four-circle diffractometer'
_diffrn_measurement_device_type 'BRUKER D8 Venture with PHOTON III'
_diffrn_measurement_method '\w and \f scans'
_diffrn_radiation_monochromator 'HELIOS multilayer optics'
_diffrn_radiation_type MoK\a
_diffrn_radiation_wavelength 0.71073
_diffrn_reflns_av_R_equivalents 0.0438
_diffrn_reflns_av_unetI/netI 0.0205
_diffrn_reflns_Laue_measured_fraction_full 0.999
_diffrn_reflns_Laue_measured_fraction_max 0.999
_diffrn_reflns_limit_h_max 15
_diffrn_reflns_limit_h_min -15
_diffrn_reflns_limit_k_max 20
_diffrn_reflns_limit_k_min -20
_diffrn_reflns_limit_l_max 22
_diffrn_reflns_limit_l_min -22
_diffrn_reflns_number 142152
_diffrn_reflns_point_group_measured_fraction_full 0.999
_diffrn_reflns_point_group_measured_fraction_max 0.999
_diffrn_reflns_reduction_process narrow-frame
_diffrn_reflns_theta_full 28.300
_diffrn_reflns_theta_max 28.3
_diffrn_reflns_theta_min 2.218
_diffrn_source 'micro-focus X-ray tube'
_diffrn_source_current 1.402
_diffrn_source_target Mo
_diffrn_source_type 'INCOATEC I\mS 3.0'
_diffrn_source_voltage 50.0
_exptl_absorpt_coefficient_mu 1.101
_exptl_absorpt_correction_T_max 0.957
_exptl_absorpt_correction_T_min 0.811
_exptl_absorpt_correction_type multi-scan
_exptl_absorpt_process_details 'SADABS-2016/2 - Bruker AXS area detector scaling and absorption correction'
_exptl_crystal_colour orange
_exptl_crystal_density_diffrn 1.603
_exptl_crystal_description plate
_exptl_crystal_F_000 1397
_exptl_crystal_size_max 0.198
_exptl_crystal_size_mid 0.123
_exptl_crystal_size_min 0.04
_refine_diff_density_max 0.907
_refine_diff_density_min -0.917
_refine_diff_density_rms 0.096
_refine_ls_extinction_coef 0.0023(6)
_refine_ls_extinction_expression Fc^*^=kFc[1+0.001xFc^2^\l^3^/sin(2\q)]^-1/4^
_refine_ls_extinction_method 'SHELXL-2019/2 (Sheldrick 2019)'
_refine_ls_goodness_of_fit_ref 1.062
_refine_ls_hydrogen_treatment constr
_refine_ls_matrix_type full
_refine_ls_number_parameters 903
_refine_ls_number_reflns 14046
_refine_ls_number_restraints 151
_refine_ls_restrained_S_all 1.084
_refine_ls_R_factor_all 0.0639
_refine_ls_R_factor_gt 0.0520
_refine_ls_shift/su_max 0.001
_refine_ls_shift/su_mean 0.000
_refine_ls_structure_factor_coef Fsqd
_refine_ls_weighting_details 'w=1/[\s^2^(Fo^2^)+(0.0847P)^2^+4.3471P] where P=(Fo^2^+2Fc^2^)/3'
_refine_ls_weighting_scheme calc
_refine_ls_wR_factor_gt 0.1514
_refine_ls_wR_factor_ref 0.1623
_reflns_Friedel_coverage 0.000
_reflns_number_gt 11281
_reflns_number_total 14046
_reflns_threshold_expression 'I > 2\s(I)'
_cod_data_source_file d6dt01053a2.cif
_cod_data_source_block diod114
_cod_depositor_comments
;
The following automatic conversions were performed:

data item '_exptl_absorpt_correction_type' value 'Multi-Scan' was
changed to 'multi-scan' in accordance with the
/home/data/users/saulius/crontab/automatic-downloads/rss-feeds/RSC/lib/dictionaries/cif_core.dic
dictionary named 'cif_core.dic' version 2.4.2 last updated on
2011-04-26.

Automatic conversion script
Id: cif_fix_values 8170 2020-07-09 18:12:32Z antanas 
;
_cod_database_code 7721141
_shelx_shelxl_version_number 2019/3
_shelx_space_group_comment
;
The symmetry employed for this shelxl refinement is uniquely defined
by the following loop, which should always be used as a source of
symmetry information in preference to the above space-group names.
They are only intended as comments.
;
_exptl_bruker_absorpt_correction_t_ratio 0.8988
_shelx_estimated_absorpt_t_min 0.811
_shelx_estimated_absorpt_t_max 0.957
_bruker_diffrn_measurement_temperature_device 'Oxford Cryostream 800'
_diffrn_measurement_bruker_total_exposure_time 61470.0
_diffrn_reflns_bruker_av_norm_i 880.252
_diffrn_reflns_bruker_number_gt 92572
_computing_bruker_data_scaling 'SADABS-2016/2 - Bruker AXS area detector scaling and absorption correction'
_geom_details
; All esds (except the esd in the dihedral angle between two l.s. planes)
 are estimated using the full covariance matrix.  The cell esds are taken
 into account individually in the estimation of esds in distances, angles
 and torsion angles; correlations between esds in cell parameters are only
 used when they are defined by crystal symmetry.  An approximate (isotropic)
 treatment of cell esds is used for estimating esds involving l.s. planes.
;

loop_
_space_group_symop_operation_xyz
'x, y, z'
'-x, -y, -z'

loop_
_atom_site_label
_atom_site_type_symbol
_atom_site_fract_x
_atom_site_fract_y
_atom_site_fract_z
_atom_site_U_iso_or_equiv
_atom_site_adp_type
_atom_site_occupancy
_atom_site_site_symmetry_order
_atom_site_calc_flag
_atom_site_refinement_flags_posn
_atom_site_refinement_flags_adp
_atom_site_refinement_flags_occupancy
_atom_site_disorder_assembly
_atom_site_disorder_group
Fe1 Fe 0.66781(3) 0.17628(3) 0.63611(3) 0.02606(11) Uani 1 1 d . . . . .
Fe2 Fe 0.82155(4) 0.32381(3) 0.86183(3) 0.02947(12) Uani 1 1 d . . . . .
Fe3 Fe 0.81848(3) 0.13686(2) 0.81800(2) 0.01907(10) Uani 1 1 d . . . . .
Fe4 Fe 0.66855(3) 0.36376(2) 0.68514(2) 0.01868(10) Uani 1 1 d . . . . .
O1 O 0.7522(5) 0.2571(4) 0.7598(4) 0.0219(10) Uani 0.6 1 d . . P A 1
O1B O 0.7376(8) 0.2433(6) 0.7402(6) 0.0224(15) Uani 0.4 1 d . . P A 2
N10 N 0.7466(3) -0.0059(3) 0.9816(2) 0.0312(7) Uani 0.75 1 d . . P A 1
O9 O 0.7140(5) 0.0767(4) 0.9165(3) 0.0382(11) Uani 0.75 1 d . U P A 1
O10 O 0.7202(4) -0.0837(3) 0.9900(3) 0.0496(10) Uani 0.75 1 d . . P A 1
O11 O 0.7997(3) 0.0036(3) 1.0374(2) 0.0466(8) Uani 0.75 1 d . . P A 1
N10' N 0.6807(12) 0.0002(8) 0.9652(8) 0.037(2) Uiso 0.25 1 d . . P A 2
O9' O 0.7172(14) 0.0616(11) 0.9040(10) 0.021(2) Uiso 0.25 1 d . U P A 2
O10' O 0.7509(17) -0.0587(18) 0.9963(14) 0.073(6) Uiso 0.25 1 d . . P A 2
O11' O 0.5788(10) -0.0079(8) 0.9735(8) 0.056(3) Uiso 0.25 1 d . . P A 2
N11 N 0.7427(6) 0.5190(4) 0.5675(3) 0.0296(10) Uani 0.65 1 d . . P A 1
O12 O 0.8092(4) 0.4432(3) 0.6101(3) 0.0264(8) Uani 0.65 1 d . . P A 1
O13 O 0.6383(3) 0.5113(2) 0.59026(19) 0.0281(6) Uani 0.65 1 d . . P A 1
O14 O 0.7742(4) 0.5888(2) 0.5096(2) 0.0423(9) Uani 0.65 1 d . . P A 1
N11' N 0.7774(9) 0.5277(9) 0.5658(8) 0.031(3) Uiso 0.35 1 d . . P A 2
O12' O 0.7766(7) 0.4387(6) 0.6016(6) 0.024(2) Uiso 0.35 1 d . . P A 2
O13' O 0.7271(7) 0.5776(6) 0.5997(5) 0.0523(18) Uiso 0.35 1 d . . P A 2
O14' O 0.8424(10) 0.5610(8) 0.5090(7) 0.072(3) Uiso 0.35 1 d . . P A 2
N12 N 0.4565(9) 0.4075(8) 0.6817(9) 0.032(3) Uiso 0.35 1 d D U P A 2
O300 O 0.5246(5) 0.4662(4) 0.6355(3) 0.0251(11) Uiso 0.35 1 d D . P A 2
O301 O 0.3482(7) 0.4322(6) 0.6717(5) 0.0437(15) Uiso 0.35 1 d D U P A 2
O302 O 0.4974(6) 0.3281(4) 0.7293(5) 0.0314(14) Uani 0.35 1 d D . P A 2
N12' N 0.4290(8) 0.4164(5) 0.6741(5) 0.0361(19) Uani 0.5 1 d D U P A 1
O310 O 0.3921(8) 0.4840(5) 0.6871(6) 0.074(2) Uani 0.5 1 d D U P A 1
O311 O 0.3779(6) 0.4050(4) 0.6172(4) 0.0645(17) Uani 0.5 1 d D . P A 1
O312 O 0.5023(7) 0.3626(4) 0.7141(5) 0.0384(17) Uani 0.5 1 d D U P A 1
N12" N 0.4224(15) 0.3868(12) 0.7276(13) 0.056(5) Uiso 0.15 1 d D U P A 3
O320 O 0.4974(6) 0.3281(4) 0.7293(5) 0.0314(14) Uani 0.15 1 d D . P A 3
O321 O 0.3533(19) 0.3506(17) 0.7823(15) 0.077(5) Uiso 0.15 1 d D U P A 3
O322 O 0.421(3) 0.4714(15) 0.688(2) 0.074(5) Uiso 0.15 1 d D U P A 3
N20 N 0.7196(4) 0.7534(3) 0.6389(3) 0.0355(10) Uani 0.65 1 d D U P B 1
O18 O 0.7865(4) 0.6945(3) 0.6265(3) 0.0589(11) Uani 0.65 1 d D U P B 1
O19 O 0.6327(7) 0.7220(5) 0.6817(5) 0.083(2) Uani 0.65 1 d D U P B 1
O20 O 0.7154(4) 0.8373(3) 0.5887(3) 0.0496(12) Uani 0.65 1 d D U P B 1
N20B N 0.7301(16) 0.7665(13) 0.6561(12) 0.030(4) Uiso 0.15 1 d D U P C 2
O18B O 0.8205(17) 0.7206(15) 0.6633(15) 0.067(3) Uiso 0.15 1 d D U P C 2
O19B O 0.680(3) 0.720(2) 0.7242(17) 0.075(5) Uiso 0.15 1 d D U P C 2
O20B O 0.686(2) 0.8392(16) 0.6047(16) 0.056(3) Uiso 0.15 1 d D U P C 2
C1X C 0.6921(9) 0.7290(10) 0.8972(9) 0.072(3) Uiso 0.5 1 d D U P D 1
O1X O 0.7994(6) 0.6762(6) 0.9047(5) 0.0651(17) Uiso 0.5 1 d D U P D 1
O1Y O 0.4837(7) 0.7843(6) 0.7598(5) 0.065(2) Uiso 0.4 1 d D . P E 2
C1Y C 0.4130(13) 0.7041(9) 0.7832(10) 0.086(4) Uiso 0.4 1 d D . P E 2
O1D O 0.1581(10) 0.5734(8) 0.8501(7) 0.067(3) Uiso 0.3 1 d D . P F 3
C1D C 0.2327(18) 0.4904(13) 0.8595(17) 0.098(6) Uiso 0.3 1 d D . P F 3
O1E O 0.279(2) 0.3983(19) 0.8663(15) 0.072(6) Uiso 0.15 1 d D . P G 4
C1E C 0.231(3) 0.437(3) 0.923(2) 0.071(9) Uiso 0.15 1 d D . P G 4
O1F O 1.0001(8) 0.8743(6) 0.7234(6) 0.070(2) Uiso 0.4 1 d D . P H 5
C1F C 0.9951(11) 0.7854(7) 0.7199(9) 0.060(3) Uiso 0.4 1 d D U P H 5
O1G O 0.1869(9) 0.7406(8) 0.6404(7) 0.062(3) Uiso 0.3 1 d D . P I 6
C1G C 0.2594(17) 0.6914(16) 0.7174(11) 0.087(6) Uiso 0.3 1 d D . P I 6
O1H O 0.2311(18) 0.5994(14) 0.8239(13) 0.078(5) Uiso 0.2 1 d . . P J 7
C1H C 0.279(3) 0.640(2) 0.737(2) 0.080(8) Uiso 0.2 1 d . . P J 7
O1I O 0.775(2) 0.6502(14) 0.9414(14) 0.087(5) Uiso 0.2 1 d D U P K 8
C1I C 0.750(2) 0.7460(14) 0.8779(16) 0.060(5) Uiso 0.2 1 d D . P K 8
O1J O 1.076(2) 0.7902(19) 0.6705(16) 0.049(6) Uiso 0.1 1 d D . P L 9
C1J C 1.063(4) 0.729(3) 0.7602(17) 0.051(9) Uiso 0.1 1 d D . P L 9
O1K O 0.2914(18) 0.7154(15) 0.7890(13) 0.062(5) Uiso 0.15 1 d D . P M 10
C1K C 0.330(4) 0.628(2) 0.863(2) 0.096(13) Uiso 0.15 1 d D . P M 10
O1L O 0.611(3) 0.711(2) 0.667(2) 0.082(5) Uiso 0.2 1 d D U P N 11
C1L C 0.7024(19) 0.7285(18) 0.7138(16) 0.046(5) Uiso 0.2 1 d D . P N 11
O1M O 0.2011(9) 0.4126(8) 0.9016(8) 0.065(3) Uiso 0.3 1 d D . P O 12
C1M C 0.2767(13) 0.3519(11) 0.8747(10) 0.060(4) Uiso 0.3 1 d D . P O 12
O1N O 0.462(3) 0.6227(18) 0.9299(19) 0.057(7) Uiso 0.1 1 d D . P P -13
C1N C 0.486(4) 0.5226(18) 0.986(2) 0.042(8) Uiso 0.1 1 d D . P P -13
O1O O 0.717(2) 0.721(2) 0.9152(17) 0.057(4) Uiso 0.15 1 d D U P Q 14
C1O C 0.814(3) 0.733(3) 0.860(2) 0.065(8) Uiso 0.15 1 d D . P Q 14
N24 N 0.9822(7) 0.7945(5) 0.7447(5) 0.0246(15) Uiso 0.3 1 d D U P R 1
O401 O 1.0193(9) 0.7108(7) 0.7825(7) 0.054(2) Uiso 0.3 1 d D . P R 1
O402 O 0.9144(11) 0.8184(10) 0.7901(8) 0.082(3) Uiso 0.3 1 d D . P R 1
O403 O 1.0118(9) 0.8499(8) 0.6689(7) 0.064(3) Uiso 0.3 1 d D . P R 1
N23 N 0.2787(6) -0.0290(5) 0.6358(6) 0.0424(17) Uiso 0.45 1 d D . P S 2
O101 O 0.3712(8) -0.0521(6) 0.6802(6) 0.066(3) Uiso 0.45 1 d D U P S 2
O102 O 0.2154(7) -0.0878(6) 0.6351(6) 0.084(2) Uiso 0.45 1 d D . P S 2
O103 O 0.2852(7) 0.0452(6) 0.5629(5) 0.071(2) Uiso 0.45 1 d D U P S 2
N22 N 0.2839(10) -0.0453(9) 0.6616(8) 0.060(4) Uiso 0.3 1 d D U P T 3
O201 O 0.3760(8) -0.0375(7) 0.6886(7) 0.039(2) Uiso 0.3 1 d D U P T 3
O202 O 0.2383(13) -0.1170(10) 0.6976(10) 0.112(5) Uiso 0.3 1 d D U P T 3
O203 O 0.2504(13) 0.0119(11) 0.5927(9) 0.101(4) Uiso 0.3 1 d D U P T 3
N1 N 0.5037(2) 0.15637(18) 0.68903(16) 0.0297(5) Uani 1 1 d . . . . .
C1 C 0.4857(3) 0.1257(2) 0.7743(2) 0.0362(7) Uani 1 1 d . . . . .
H1 H 0.549913 0.102440 0.813487 0.043 Uiso 1 1 calc R U . . .
C2 C 0.3781(3) 0.1268(2) 0.8064(2) 0.0420(8) Uani 1 1 d . . . . .
H2 H 0.367862 0.104595 0.866676 0.050 Uiso 1 1 calc R U . . .
C3 C 0.2852(3) 0.1610(3) 0.7489(3) 0.0452(8) Uani 1 1 d . . . . .
H3 H 0.209858 0.162520 0.769224 0.054 Uiso 1 1 calc R U . . .
C4 C 0.3024(3) 0.1927(2) 0.6623(2) 0.0392(7) Uani 1 1 d . . . . .
H4 H 0.239177 0.216604 0.622203 0.047 Uiso 1 1 calc R U . . .
C5 C 0.4130(2) 0.1896(2) 0.6335(2) 0.0293(6) Uani 1 1 d . . . . .
C6 C 0.4336(3) 0.2203(3) 0.5394(2) 0.0420(8) Uani 1 1 d . . . . .
H6A H 0.395125 0.178646 0.519430 0.050 Uiso 1 1 calc R U . . .
H6B H 0.398307 0.285861 0.507058 0.050 Uiso 1 1 calc R U . . .
N2 N 0.5572(2) 0.21740(17) 0.51908(15) 0.0292(5) Uani 1 1 d . . . . .
C7 C 0.5907(3) 0.3131(2) 0.46274(19) 0.0371(7) Uani 1 1 d . . . . .
H7A H 0.536281 0.344175 0.412698 0.045 Uiso 1 1 calc R U . . .
H7B H 0.668257 0.308357 0.441015 0.045 Uiso 1 1 calc R U . . .
C8 C 0.5897(4) 0.3712(2) 0.5151(2) 0.0489(10) Uani 1 1 d . . . . .
H8A H 0.629323 0.429443 0.484012 0.059 Uiso 1 1 calc R U . . .
H8B H 0.509794 0.390247 0.523857 0.059 Uiso 1 1 calc R U . . .
O2 O 0.64696(18) 0.31433(14) 0.59670(13) 0.0299(4) Uani 1 1 d . . . . .
C9 C 0.5843(3) 0.1486(2) 0.48172(19) 0.0315(6) Uani 1 1 d . . . . .
H9A H 0.657997 0.160663 0.452197 0.038 Uiso 1 1 calc R U . . .
H9B H 0.523587 0.155077 0.439047 0.038 Uiso 1 1 calc R U . . .
C10 C 0.5918(3) 0.0496(2) 0.5547(2) 0.0325(6) Uani 1 1 d . . . . .
H10A H 0.517715 0.037083 0.583621 0.039 Uiso 1 1 calc R U . . .
H10B H 0.610352 0.001581 0.531994 0.039 Uiso 1 1 calc R U . . .
N3 N 0.6835(2) 0.04427(17) 0.61674(17) 0.0292(5) Uani 1 1 d . . . . .
C11 C 0.6674(3) -0.0298(2) 0.7047(2) 0.0362(7) Uani 1 1 d . . . . .
H11A H 0.686101 -0.093709 0.706637 0.043 Uiso 1 1 calc R U . . .
H11B H 0.586758 -0.025228 0.720961 0.043 Uiso 1 1 calc R U . . .
C12 C 0.7467(3) -0.0140(2) 0.7665(2) 0.0426(8) Uani 1 1 d . . . . .
H12A H 0.723933 -0.050185 0.826606 0.051 Uiso 1 1 calc R U . . .
H12B H 0.826476 -0.036477 0.761145 0.051 Uiso 1 1 calc R U . . .
O3 O 0.73960(17) 0.08505(13) 0.74619(13) 0.0270(4) Uani 1 1 d . . . . .
C13 C 0.7983(3) 0.0297(2) 0.5854(3) 0.0393(7) Uani 1 1 d . . . . .
H13A H 0.788552 0.021481 0.531677 0.047 Uiso 1 1 calc R U . . .
H13B H 0.838091 -0.029632 0.628865 0.047 Uiso 1 1 calc R U . . .
C14 C 0.8721(2) 0.1094(2) 0.56810(18) 0.0286(6) Uani 1 1 d . . . . .
C15 C 0.9840(3) 0.1031(3) 0.5437(2) 0.0395(7) Uani 1 1 d . . . . .
H15 H 1.016755 0.045973 0.542615 0.047 Uiso 1 1 calc R U . . .
C16 C 1.0474(3) 0.1800(3) 0.5209(2) 0.0463(8) Uani 1 1 d . . . . .
H16 H 1.123551 0.177262 0.502328 0.056 Uiso 1 1 calc R U . . .
C17 C 0.9989(3) 0.2613(2) 0.5254(2) 0.0382(7) Uani 1 1 d . . . . .
H17 H 1.041275 0.315275 0.510027 0.046 Uiso 1 1 calc R U . . .
C18 C 0.8887(3) 0.2631(2) 0.55254(19) 0.0305(6) Uani 1 1 d . . . . .
H18 H 0.855946 0.318441 0.556943 0.037 Uiso 1 1 calc R U . . .
N4 N 0.8254(2) 0.18816(17) 0.57310(15) 0.0266(5) Uani 1 1 d . . . . .
N9 N 1.0062(2) 0.04859(17) 0.80358(15) 0.0274(5) Uani 1 1 d . . . . .
O6 O 0.97358(17) 0.13358(13) 0.75030(12) 0.0270(4) Uani 1 1 d . . . . .
O7 O 0.93892(17) 0.01242(13) 0.86679(12) 0.0268(4) Uani 1 1 d . . . . .
O8 O 1.0919(2) 0.00619(17) 0.79496(17) 0.0433(6) Uani 1 1 d . . . . .
N1' N 0.6898(7) 0.2625(5) 0.9541(5) 0.0269(19) Uiso 0.5 1 d . . P A 1
C1' C 0.5836(7) 0.2615(6) 0.9266(6) 0.0330(19) Uiso 0.5 1 d . . P A 1
H1' H 0.558763 0.302914 0.869206 0.040 Uiso 0.5 1 calc R U P A 1
C2' C 0.5096(6) 0.2000(5) 0.9818(5) 0.0330(14) Uiso 0.5 1 d . . P A 1
H2' H 0.434816 0.197415 0.962102 0.040 Uiso 0.5 1 calc R U P A 1
C3' C 0.5470(6) 0.1414(5) 1.0675(5) 0.0326(13) Uiso 0.5 1 d . . P A 1
H3' H 0.497834 0.098161 1.105805 0.039 Uiso 0.5 1 calc R U P A 1
C4' C 0.6545(6) 0.1472(4) 1.0952(4) 0.0275(12) Uiso 0.5 1 d . . P A 1
H4' H 0.680690 0.109527 1.153085 0.033 Uiso 0.5 1 calc R U P A 1
C5' C 0.7233(6) 0.2095(4) 1.0362(4) 0.0233(13) Uiso 0.5 1 d . . P A 1
C6' C 0.8366(7) 0.2253(5) 1.0648(5) 0.0385(17) Uiso 0.5 1 d . . P A 1
H6C H 0.823860 0.259880 1.101399 0.058 Uiso 0.5 1 calc R U P A 1
H6D H 0.877910 0.162956 1.100624 0.058 Uiso 0.5 1 calc R U P A 1
N2' N 0.9099(5) 0.2796(4) 0.9929(4) 0.0260(13) Uiso 0.5 1 d . . P A 1
C7' C 1.0111(6) 0.2199(4) 0.9852(4) 0.0251(12) Uiso 0.5 1 d D . P A 1
H7C H 1.040749 0.178299 1.044419 0.030 Uiso 0.5 1 calc R U P A 1
H7D H 1.070977 0.262967 0.956428 0.030 Uiso 0.5 1 calc R U P A 1
C8' C 0.9994(5) 0.1549(4) 0.9369(4) 0.0214(11) Uiso 0.5 1 d D . P A 1
H8C H 1.068918 0.153313 0.904391 0.026 Uiso 0.5 1 calc R U P A 1
H8D H 0.986706 0.089244 0.978070 0.026 Uiso 0.5 1 calc R U P A 1
O2' O 0.89902(17) 0.19977(13) 0.87815(12) 0.0262(4) Uani 0.5 1 d . . P A 1
C9' C 0.9441(6) 0.3647(4) 1.0005(4) 0.0264(13) Uiso 0.5 1 d . . P A 1
H9C H 1.009058 0.390597 0.963121 0.032 Uiso 0.5 1 calc R U P A 1
H9D H 0.967228 0.349204 1.060841 0.032 Uiso 0.5 1 calc R U P A 1
C10' C 0.8380(7) 0.4366(5) 0.9716(5) 0.0301(16) Uiso 0.5 1 d . . P A 1
H10C H 0.769608 0.408013 1.002999 0.036 Uiso 0.5 1 calc R U P A 1
H10D H 0.850635 0.493702 0.980717 0.036 Uiso 0.5 1 calc R U P A 1
N3' N 0.8250(7) 0.4605(5) 0.8764(5) 0.029(2) Uiso 0.5 1 d D . P A 1
C11' C 0.7044(7) 0.5011(5) 0.8541(5) 0.0273(17) Uiso 0.5 1 d . . P A 1
H11C H 0.697012 0.567577 0.847109 0.033 Uiso 0.5 1 calc R U P A 1
H11D H 0.653807 0.463985 0.900490 0.033 Uiso 0.5 1 calc R U P A 1
C12' C 0.6705(5) 0.4970(4) 0.7693(4) 0.0211(10) Uiso 0.5 1 d . . P A 1
H12C H 0.587267 0.514054 0.757032 0.025 Uiso 0.5 1 calc R U P A 1
H30D H 0.711986 0.542603 0.721095 0.025 Uiso 0.5 1 calc R U P A 1
O3' O 0.6992(2) 0.40305(14) 0.77786(13) 0.0329(5) Uani 0.5 1 d . . P A 1
C13' C 0.9031(6) 0.5267(4) 0.8193(4) 0.0293(13) Uiso 0.5 1 d D . P A 1
H13C H 0.965683 0.534551 0.853724 0.035 Uiso 0.5 1 calc R U P A 1
H13D H 0.861156 0.589590 0.786228 0.035 Uiso 0.5 1 calc R U P A 1
C14' C 0.9528(13) 0.4864(12) 0.7572(10) 0.041(5) Uiso 0.5 1 d D . P A 1
C15' C 1.0286(7) 0.5406(6) 0.6881(6) 0.036(2) Uiso 0.5 1 d . . P A 1
H15' H 1.034390 0.605963 0.673359 0.043 Uiso 0.5 1 calc R U P A 1
C16' C 1.0900(7) 0.4980(6) 0.6455(6) 0.0362(19) Uiso 0.5 1 d . . P A 1
H16' H 1.135351 0.534559 0.598982 0.043 Uiso 0.5 1 calc R U P A 1
C17' C 1.0877(8) 0.4024(7) 0.6686(6) 0.035(3) Uiso 0.5 1 d . . P A 1
H17' H 1.134932 0.371162 0.641716 0.042 Uiso 0.5 1 calc R U P A 1
C18' C 1.0182(9) 0.3562(7) 0.7289(7) 0.030(3) Uiso 0.5 1 d . . P A 1
H18' H 1.016097 0.290294 0.744033 0.036 Uiso 0.5 1 calc R U P A 1
N4' N 0.9483(7) 0.3944(6) 0.7719(5) 0.032(2) Uiso 0.5 1 d . . P A 1
N1" N 0.7122(7) 0.2567(6) 0.9581(5) 0.031(2) Uiso 0.5 1 d . . P A 2
C1" C 0.6010(8) 0.2416(6) 0.9427(6) 0.036(2) Uiso 0.5 1 d . . P A 2
H1" H 0.569977 0.269503 0.885352 0.043 Uiso 0.5 1 calc R U P A 2
C2" C 0.5346(8) 0.1867(6) 1.0092(6) 0.0459(19) Uiso 0.5 1 d . . P A 2
H2" H 0.458017 0.177638 0.998342 0.055 Uiso 0.5 1 calc R U P A 2
C3" C 0.5826(8) 0.1454(6) 1.0920(5) 0.0457(17) Uiso 0.5 1 d . . P A 2
H3" H 0.539000 0.106394 1.138553 0.055 Uiso 0.5 1 calc R U P A 2
C4" C 0.6908(7) 0.1600(6) 1.1071(5) 0.0433(17) Uiso 0.5 1 d . . P A 2
H4" H 0.721844 0.132411 1.164485 0.052 Uiso 0.5 1 calc R U P A 2
C5" C 0.7573(7) 0.2146(5) 1.0400(4) 0.0286(15) Uiso 0.5 1 d . . P A 2
C6" C 0.8750(8) 0.2264(6) 1.0552(5) 0.0394(17) Uiso 0.5 1 d . . P A 2
H6E H 0.917070 0.162842 1.083588 0.047 Uiso 0.5 1 calc R U P A 2
H6F H 0.876627 0.256460 1.095763 0.047 Uiso 0.5 1 calc R U P A 2
N2" N 0.9367(6) 0.2848(4) 0.9760(4) 0.0289(13) Uiso 0.5 1 d . . P A 2
C7" C 1.0384(6) 0.2287(4) 0.9635(4) 0.0262(12) Uiso 0.5 1 d D . P A 2
H7E H 1.092729 0.202329 1.013823 0.031 Uiso 0.5 1 calc R U P A 2
H7F H 1.078965 0.264832 0.910267 0.031 Uiso 0.5 1 calc R U P A 2
C8" C 0.9667(5) 0.1502(4) 0.9557(4) 0.0238(12) Uiso 0.5 1 d D . P A 2
H8E H 1.018152 0.098658 0.952050 0.029 Uiso 0.5 1 calc R U P A 2
H8F H 0.917436 0.122552 1.005817 0.029 Uiso 0.5 1 calc R U P A 2
O2" O 0.89902(17) 0.19977(13) 0.87815(12) 0.0262(4) Uani 0.5 1 d . . P A 2
C9" C 0.9710(7) 0.3754(6) 0.9778(6) 0.0412(17) Uiso 0.5 1 d . . P A 2
H9E H 1.004576 0.361698 1.035263 0.049 Uiso 0.5 1 calc R U P A 2
H9F H 1.029213 0.403124 0.934224 0.049 Uiso 0.5 1 calc R U P A 2
C10" C 0.8665(7) 0.4441(6) 0.9587(5) 0.0356(19) Uiso 0.5 1 d . . P A 2
H10E H 0.889611 0.505890 0.953610 0.043 Uiso 0.5 1 calc R U P A 2
H10F H 0.814206 0.420074 1.007404 0.043 Uiso 0.5 1 calc R U P A 2
N3" N 0.8033(7) 0.4590(5) 0.8768(5) 0.031(2) Uiso 0.5 1 d D . P A 2
C11" C 0.6803(7) 0.4883(5) 0.8657(5) 0.0289(17) Uiso 0.5 1 d . . P A 2
H11E H 0.667365 0.554409 0.859384 0.035 Uiso 0.5 1 calc R U P A 2
H11F H 0.640526 0.446981 0.917402 0.035 Uiso 0.5 1 calc R U P A 2
C12" C 0.6323(7) 0.4821(5) 0.7886(5) 0.0368(14) Uiso 0.5 1 d . . P A 2
H12E H 0.638307 0.542490 0.736940 0.044 Uiso 0.5 1 calc R U P A 2
H12F H 0.550571 0.469687 0.796286 0.044 Uiso 0.5 1 calc R U P A 2
O3" O 0.6992(2) 0.40305(14) 0.77786(13) 0.0329(5) Uani 0.5 1 d . . P A 2
C13" C 0.8673(8) 0.5281(5) 0.8047(5) 0.0449(19) Uiso 0.5 1 d D . P A 2
H13E H 0.903609 0.569309 0.826424 0.054 Uiso 0.5 1 calc R U P A 2
H13F H 0.810908 0.569282 0.758541 0.054 Uiso 0.5 1 calc R U P A 2
C14" C 0.9598(11) 0.4867(10) 0.7643(9) 0.029(4) Uiso 0.5 1 d D . P A 2
C15" C 1.0241(6) 0.5449(5) 0.7066(5) 0.0303(18) Uiso 0.5 1 d . . P A 2
H15" H 1.021536 0.610085 0.695480 0.036 Uiso 0.5 1 calc R U P A 2
C16" C 1.0955(7) 0.5075(6) 0.6628(6) 0.0361(19) Uiso 0.5 1 d . . P A 2
H16" H 1.147068 0.545870 0.622651 0.043 Uiso 0.5 1 calc R U P A 2
C17" C 1.0914(8) 0.4128(7) 0.6782(6) 0.033(3) Uiso 0.5 1 d . . P A 2
H17" H 1.136779 0.386497 0.646313 0.040 Uiso 0.5 1 calc R U P A 2
C18" C 1.0176(8) 0.3557(7) 0.7428(6) 0.029(3) Uiso 0.5 1 d . . P A 2
H18" H 1.012836 0.290988 0.754253 0.034 Uiso 0.5 1 calc R U P A 2
N4" N 0.9561(6) 0.3943(5) 0.7863(5) 0.0233(18) Uiso 0.5 1 d . . P A 2
N1Q N 0.4545(18) 0.5532(17) 0.9550(14) 0.045(5) Uiso 0.15 1 d . . P U -1
O1Q O 0.431(2) 0.4738(13) 0.9668(14) 0.066(5) Uiso 0.15 1 d D U P U -1
O2Q O 0.4074(16) 0.6220(12) 0.9145(11) 0.049(4) Uiso 0.15 1 d D . P U -1
O3Q O 0.5391(18) 0.5481(16) 1.0066(14) 0.060(5) Uiso 0.15 1 d D U P U -1

loop_
_atom_site_aniso_label
_atom_site_aniso_U_11
_atom_site_aniso_U_22
_atom_site_aniso_U_33
_atom_site_aniso_U_23
_atom_site_aniso_U_13
_atom_site_aniso_U_12
Fe1 0.02104(19) 0.02066(19) 0.0268(2) -0.00172(15) 0.00000(14) 0.00385(14)
Fe2 0.0293(2) 0.0212(2) 0.0281(2) -0.00169(16) 0.00105(16) 0.00158(15)
Fe3 0.02201(18) 0.01455(17) 0.01760(18) -0.00411(13) -0.00508(13) 0.00005(13)
Fe4 0.02088(18) 0.01494(17) 0.01812(18) -0.00549(13) -0.00335(13) 0.00158(13)
O1 0.024(2) 0.016(2) 0.021(3) -0.0038(15) -0.0046(17) 0.0001(15)
O1B 0.024(3) 0.017(3) 0.023(4) -0.006(2) -0.004(3) 0.001(2)
N10 0.035(2) 0.0247(18) 0.0298(17) -0.0074(14) 0.0090(14) -0.0060(14)
O9 0.0352(18) 0.040(3) 0.028(2) -0.0032(17) 0.0062(15) -0.0062(17)
O10 0.072(3) 0.0240(17) 0.052(2) -0.0133(16) 0.0131(19) -0.0165(18)
O11 0.0456(18) 0.060(2) 0.0304(15) -0.0165(15) -0.0067(13) 0.0037(15)
N11 0.033(3) 0.027(2) 0.021(2) -0.0038(15) 0.002(2) 0.001(2)
O12 0.0230(19) 0.0227(17) 0.0285(18) -0.0061(13) -0.0045(15) -0.0008(15)
O13 0.0265(15) 0.0245(14) 0.0287(15) -0.0077(12) -0.0029(12) 0.0026(11)
O14 0.051(2) 0.0239(16) 0.0331(18) 0.0068(14) 0.0095(16) -0.0055(15)
O302 0.030(3) 0.018(3) 0.041(3) -0.009(3) -0.009(2) 0.005(2)
N12' 0.031(4) 0.049(4) 0.040(4) -0.027(3) 0.017(3) -0.019(3)
O310 0.081(5) 0.056(3) 0.069(4) -0.016(3) 0.013(4) 0.027(3)
O311 0.068(4) 0.047(3) 0.072(4) -0.018(3) -0.022(3) -0.009(3)
O312 0.053(3) 0.014(3) 0.041(3) -0.005(3) 0.026(3) -0.009(3)
O320 0.030(3) 0.018(3) 0.041(3) -0.009(3) -0.009(2) 0.005(2)
N20 0.043(2) 0.034(2) 0.028(2) -0.0141(17) -0.0011(17) 0.0051(18)
O18 0.062(2) 0.047(2) 0.064(2) -0.022(2) 0.006(2) 0.0050(19)
O19 0.082(4) 0.083(4) 0.072(4) -0.024(3) 0.017(3) 0.007(3)
O20 0.046(3) 0.0357(18) 0.072(3) -0.0287(19) 0.004(2) -0.0003(17)
N1 0.0225(11) 0.0346(13) 0.0275(12) -0.0091(10) -0.0011(9) -0.0012(9)
C1 0.0298(15) 0.0427(17) 0.0300(15) -0.0084(13) 0.0027(11) -0.0100(12)
C2 0.0379(17) 0.0406(17) 0.0432(18) -0.0118(14) 0.0149(14) -0.0145(14)
C3 0.0271(15) 0.0423(18) 0.063(2) -0.0185(17) 0.0139(15) -0.0093(13)
C4 0.0218(13) 0.0377(16) 0.059(2) -0.0217(15) -0.0053(13) -0.0025(12)
C5 0.0236(13) 0.0296(14) 0.0379(15) -0.0181(12) -0.0053(11) 0.0016(10)
C6 0.0320(16) 0.058(2) 0.0356(16) -0.0232(15) -0.0141(13) 0.0195(14)
N2 0.0333(12) 0.0284(12) 0.0247(11) -0.0118(9) -0.0060(9) 0.0078(9)
C7 0.060(2) 0.0261(14) 0.0235(13) -0.0104(11) -0.0174(13) 0.0082(13)
C8 0.075(3) 0.0323(16) 0.0410(18) -0.0213(14) -0.0391(18) 0.0250(16)
O2 0.0334(10) 0.0320(10) 0.0269(10) -0.0173(8) -0.0155(8) 0.0108(8)
C9 0.0358(15) 0.0309(14) 0.0309(14) -0.0171(12) -0.0075(11) 0.0030(11)
C10 0.0303(14) 0.0309(14) 0.0374(15) -0.0157(12) -0.0117(12) -0.0009(11)
N3 0.0274(12) 0.0221(11) 0.0384(13) -0.0134(10) -0.0111(10) 0.0006(9)
C11 0.0497(18) 0.0200(13) 0.0377(16) -0.0107(12) -0.0161(14) -0.0045(12)
C12 0.058(2) 0.0216(14) 0.0483(19) -0.0167(13) -0.0274(16) 0.0072(13)
O3 0.0282(10) 0.0215(9) 0.0331(10) -0.0138(8) -0.0105(8) 0.0007(7)
C13 0.0293(15) 0.0333(15) 0.064(2) -0.0309(15) -0.0125(14) 0.0064(12)
C14 0.0277(13) 0.0304(14) 0.0300(13) -0.0160(11) -0.0058(10) 0.0028(11)
C15 0.0329(16) 0.0465(18) 0.0439(18) -0.0252(15) 0.0035(13) 0.0051(13)
C16 0.0293(16) 0.060(2) 0.0462(19) -0.0198(17) 0.0102(14) -0.0012(15)
C17 0.0329(15) 0.0434(18) 0.0317(15) -0.0080(13) 0.0052(12) -0.0130(13)
C18 0.0349(15) 0.0276(13) 0.0283(14) -0.0106(11) 0.0056(11) -0.0064(11)
N4 0.0243(11) 0.0253(11) 0.0294(11) -0.0111(9) 0.0016(9) -0.0015(9)
N9 0.0251(11) 0.0269(11) 0.0298(12) -0.0120(9) -0.0060(9) 0.0011(9)
O6 0.0262(9) 0.0234(9) 0.0263(9) -0.0056(7) -0.0021(7) -0.0018(7)
O7 0.0282(10) 0.0224(9) 0.0246(9) -0.0056(7) -0.0049(7) 0.0017(7)
O8 0.0327(12) 0.0398(13) 0.0537(14) -0.0186(11) 0.0008(10) 0.0110(10)
O2' 0.0333(10) 0.0215(9) 0.0214(9) -0.0062(7) -0.0103(7) -0.0051(7)
O3' 0.0516(13) 0.0231(9) 0.0254(10) -0.0126(8) -0.0075(9) 0.0031(9)
O2" 0.0333(10) 0.0215(9) 0.0214(9) -0.0062(7) -0.0103(7) -0.0051(7)
O3" 0.0516(13) 0.0231(9) 0.0254(10) -0.0126(8) -0.0075(9) 0.0031(9)

loop_
_atom_type_symbol
_atom_type_description
_atom_type_scat_dispersion_real
_atom_type_scat_dispersion_imag
_atom_type_scat_source
C C 0.0033 0.0016 'International Tables Vol C Tables 4.2.6.8 and 6.1.1.4'
H H 0.0000 0.0000 'International Tables Vol C Tables 4.2.6.8 and 6.1.1.4'
Fe Fe 0.3463 0.8444 'International Tables Vol C Tables 4.2.6.8 and 6.1.1.4'
N N 0.0061 0.0033 'International Tables Vol C Tables 4.2.6.8 and 6.1.1.4'
O O 0.0106 0.0060 'International Tables Vol C Tables 4.2.6.8 and 6.1.1.4'

loop_
_exptl_crystal_face_index_h
_exptl_crystal_face_index_k
_exptl_crystal_face_index_l
_exptl_crystal_face_perp_dist
-1 0 1 0.017
-1 1 -1 0.09
0 -1 -1 0.011
0 1 1 0.02
1 0 -1 0.051
1 -1 1 0.095

loop_
_geom_angle_atom_site_label_1
_geom_angle_atom_site_label_2
_geom_angle_atom_site_label_3
_geom_angle
_geom_angle_site_symmetry_1
_geom_angle_site_symmetry_3
_geom_angle_publ_flag
O3 Fe1 O2 125.88(8) . . ?
O3 Fe1 N1 91.02(9) . . ?
O2 Fe1 N1 92.97(10) . . ?
O3 Fe1 N4 91.86(9) . . ?
O2 Fe1 N4 90.72(9) . . ?
N1 Fe1 N4 172.76(10) . . ?
O3 Fe1 N3 78.58(8) . . ?
O2 Fe1 N3 153.97(9) . . ?
N1 Fe1 N3 95.52(10) . . ?
N4 Fe1 N3 78.55(9) . . ?
O3 Fe1 N2 153.64(9) . . ?
O2 Fe1 N2 79.23(8) . . ?
N1 Fe1 N2 78.56(10) . . ?
N4 Fe1 N2 96.04(9) . . ?
N3 Fe1 N2 78.43(9) . . ?
O3" Fe2 O2" 129.31(8) . . ?
O3' Fe2 O2' 129.31(8) . . ?
O3" Fe2 N1" 94.8(2) . . ?
O2" Fe2 N1" 90.3(2) . . ?
O3" Fe2 N4" 94.9(2) . . ?
O2" Fe2 N4" 90.5(2) . . ?
N1" Fe2 N4" 166.7(3) . . ?
O3' Fe2 N4' 90.1(2) . . ?
O2' Fe2 N4' 89.7(2) . . ?
O3' Fe2 N1' 88.3(2) . . ?
O2' Fe2 N1' 94.6(2) . . ?
N4' Fe2 N1' 175.5(3) . . ?
O3" Fe2 N2" 154.05(17) . . ?
O2" Fe2 N2" 76.40(16) . . ?
N1" Fe2 N2" 79.9(3) . . ?
N4" Fe2 N2" 87.4(3) . . ?
O3" Fe2 N3" 75.0(2) . . ?
O2" Fe2 N3" 154.8(2) . . ?
N1" Fe2 N3" 94.5(3) . . ?
N4" Fe2 N3" 79.4(3) . . ?
N2" Fe2 N3" 80.1(3) . . ?
O3' Fe2 N3' 79.5(2) . . ?
O2' Fe2 N3' 149.1(2) . . ?
N4' Fe2 N3' 78.0(3) . . ?
N1' Fe2 N3' 97.6(3) . . ?
O3' Fe2 N2' 148.12(16) . . ?
O2' Fe2 N2' 80.02(15) . . ?
N4' Fe2 N2' 103.9(3) . . ?
N1' Fe2 N2' 75.5(3) . . ?
N3' Fe2 N2' 75.8(2) . . ?
O1B Fe3 O9' 109.3(6) . . ?
O1B Fe3 O2" 96.7(2) . . ?
O9' Fe3 O2" 102.6(4) . . ?
O1 Fe3 O2' 81.05(14) . . ?
O1 Fe3 O3 94.59(14) . . ?
O1B Fe3 O3 78.7(2) . . ?
O9' Fe3 O3 82.5(4) . . ?
O2" Fe3 O3 174.15(8) . . ?
O2' Fe3 O3 174.15(8) . . ?
O1 Fe3 O9 103.9(3) . . ?
O2' Fe3 O9 93.01(17) . . ?
O3 Fe3 O9 91.82(17) . . ?
O1 Fe3 O7 163.6(2) . . ?
O1B Fe3 O7 159.0(3) . . ?
O9' Fe3 O7 86.3(5) . . ?
O2" Fe3 O7 93.23(8) . . ?
O2' Fe3 O7 93.23(8) . . ?
O3 Fe3 O7 89.92(8) . . ?
O9 Fe3 O7 91.67(17) . . ?
O1 Fe3 O6 104.4(2) . . ?
O1B Fe3 O6 101.9(3) . . ?
O9' Fe3 O6 145.1(4) . . ?
O2" Fe3 O6 88.59(8) . . ?
O2' Fe3 O6 88.59(8) . . ?
O3 Fe3 O6 88.73(8) . . ?
O9 Fe3 O6 151.51(17) . . ?
O7 Fe3 O6 59.84(7) . . ?
O1B Fe4 O12' 106.8(4) . . ?
O1B Fe4 O3" 96.2(2) . . ?
O12' Fe4 O3" 98.8(2) . . ?
O1 Fe4 O3' 80.65(15) . . ?
O1 Fe4 O2 94.51(15) . . ?
O1B Fe4 O2 79.0(2) . . ?
O12' Fe4 O2 81.8(2) . . ?
O3" Fe4 O2 175.10(8) . . ?
O3' Fe4 O2 175.10(8) . . ?
O1 Fe4 O312 111.8(3) . . ?
O3' Fe4 O312 88.7(2) . . ?
O2 Fe4 O312 93.8(2) . . ?
O1B Fe4 O300 154.1(3) . . ?
O12' Fe4 O300 95.9(3) . . ?
O3" Fe4 O300 92.30(16) . . ?
O2 Fe4 O300 92.49(15) . . ?
O1B Fe4 O302 96.2(3) . . ?
O12' Fe4 O302 153.2(3) . . ?
O3" Fe4 O302 92.1(2) . . ?
O2 Fe4 O302 89.4(2) . . ?
O300 Fe4 O302 59.0(2) . . ?
O2 Fe4 O320 89.4(2) . . ?
O1 Fe4 O13 156.5(2) . . ?
O3' Fe4 O13 91.68(10) . . ?
O2 Fe4 O13 92.51(10) . . ?
O312 Fe4 O13 90.1(2) . . ?
O1 Fe4 O12 99.1(2) . . ?
O3' Fe4 O12 90.89(13) . . ?
O2 Fe4 O12 89.13(13) . . ?
O312 Fe4 O12 148.7(2) . . ?
O13 Fe4 O12 58.62(13) . . ?
Fe3 O1 Fe4 165.0(3) . . ?
Fe3 O1B Fe4 162.8(4) . . ?
O11 N10 O10 121.8(5) . . ?
O11 N10 O9 112.1(4) . . ?
O10 N10 O9 125.8(5) . . ?
N10 O9 Fe3 120.4(4) . . ?
O10' N10' O9' 108.9(18) . . ?
O10' N10' O11' 125.6(17) . . ?
O9' N10' O11' 121.8(15) . . ?
N10' O9' Fe3 162.7(14) . . ?
O14 N11 O13 123.1(5) . . ?
O14 N11 O12 123.6(6) . . ?
O13 N11 O12 113.3(5) . . ?
N11 O12 Fe4 93.4(4) . . ?
N11 O13 Fe4 94.6(3) . . ?
O14' N11' O12' 117.8(12) . . ?
O14' N11' O13' 120.9(12) . . ?
O12' N11' O13' 120.0(11) . . ?
N11' O12' Fe4 127.7(8) . . ?
O302 N12 O300 117.4(10) . . ?
O302 N12 O301 123.6(10) . . ?
O300 N12 O301 118.9(10) . . ?
N12 O300 Fe4 92.0(6) . . ?
N12 O302 Fe4 91.6(6) . . ?
O312 N12' O310 124.0(10) . . ?
O312 N12' O311 120.5(9) . . ?
O310 N12' O311 115.4(9) . . ?
N12' O312 Fe4 126.7(6) . . ?
O322 N12" O320 127(2) . . ?
O322 N12" O321 122(2) . . ?
O320 N12" O321 110.6(18) . . ?
N12" O320 Fe4 122.8(10) . . ?
O20 N20 O18 119.9(5) . . ?
O20 N20 O19 118.6(5) . . ?
O18 N20 O19 116.5(5) . . ?
O20B N20B O18B 136(2) . . ?
O20B N20B O19B 120(2) . . ?
O18B N20B O19B 105(2) . . ?
O401 N24 O402 111.4(10) . . ?
O401 N24 O403 123.5(10) . . ?
O402 N24 O403 125.0(10) . . ?
O102 N23 O101 122.6(8) . . ?
O102 N23 O103 115.7(7) . . ?
O101 N23 O103 112.5(7) . . ?
O203 N22 O202 120.8(9) . . ?
O203 N22 O201 118.3(9) . . ?
O202 N22 O201 119.7(9) . . ?
C5 N1 C1 118.8(3) . . ?
C5 N1 Fe1 117.1(2) . . ?
C1 N1 Fe1 123.3(2) . . ?
N1 C1 C2 122.6(3) . . ?
N1 C1 H1 118.7 . . ?
C2 C1 H1 118.7 . . ?
C1 C2 C3 118.3(3) . . ?
C1 C2 H2 120.8 . . ?
C3 C2 H2 120.8 . . ?
C4 C3 C2 119.6(3) . . ?
C4 C3 H3 120.2 . . ?
C2 C3 H3 120.2 . . ?
C3 C4 C5 119.6(3) . . ?
C3 C4 H4 120.2 . . ?
C5 C4 H4 120.2 . . ?
N1 C5 C4 121.2(3) . . ?
N1 C5 C6 118.2(3) . . ?
C4 C5 C6 120.5(3) . . ?
N2 C6 C5 113.7(2) . . ?
N2 C6 H6A 108.8 . . ?
C5 C6 H6A 108.8 . . ?
N2 C6 H6B 108.8 . . ?
C5 C6 H6B 108.8 . . ?
H6A C6 H6B 107.7 . . ?
C7 N2 C9 112.2(2) . . ?
C7 N2 C6 111.3(3) . . ?
C9 N2 C6 110.5(3) . . ?
C7 N2 Fe1 102.75(17) . . ?
C9 N2 Fe1 108.66(17) . . ?
C6 N2 Fe1 111.18(18) . . ?
N2 C7 C8 108.4(3) . . ?
N2 C7 H7A 110.0 . . ?
C8 C7 H7A 110.0 . . ?
N2 C7 H7B 110.0 . . ?
C8 C7 H7B 110.0 . . ?
H7A C7 H7B 108.4 . . ?
O2 C8 C7 108.5(2) . . ?
O2 C8 H8A 110.0 . . ?
C7 C8 H8A 110.0 . . ?
O2 C8 H8B 110.0 . . ?
C7 C8 H8B 110.0 . . ?
H8A C8 H8B 108.4 . . ?
C8 O2 Fe1 119.02(17) . . ?
C8 O2 Fe4 122.07(17) . . ?
Fe1 O2 Fe4 116.83(10) . . ?
N2 C9 C10 108.0(2) . . ?
N2 C9 H9A 110.1 . . ?
C10 C9 H9A 110.1 . . ?
N2 C9 H9B 110.1 . . ?
C10 C9 H9B 110.1 . . ?
H9A C9 H9B 108.4 . . ?
N3 C10 C9 107.7(2) . . ?
N3 C10 H10A 110.2 . . ?
C9 C10 H10A 110.2 . . ?
N3 C10 H10B 110.2 . . ?
C9 C10 H10B 110.2 . . ?
H10A C10 H10B 108.5 . . ?
C13 N3 C11 111.2(2) . . ?
C13 N3 C10 110.8(3) . . ?
C11 N3 C10 112.1(2) . . ?
C13 N3 Fe1 110.87(17) . . ?
C11 N3 Fe1 102.50(18) . . ?
C10 N3 Fe1 109.09(17) . . ?
N3 C11 C12 107.8(3) . . ?
N3 C11 H11A 110.2 . . ?
C12 C11 H11A 110.2 . . ?
N3 C11 H11B 110.2 . . ?
C12 C11 H11B 110.2 . . ?
H11A C11 H11B 108.5 . . ?
O3 C12 C11 108.9(2) . . ?
O3 C12 H12A 109.9 . . ?
C11 C12 H12A 109.9 . . ?
O3 C12 H12B 109.9 . . ?
C11 C12 H12B 109.9 . . ?
H12A C12 H12B 108.3 . . ?
C12 O3 Fe1 119.36(17) . . ?
C12 O3 Fe3 122.57(17) . . ?
Fe1 O3 Fe3 117.55(9) . . ?
N3 C13 C14 113.9(2) . . ?
N3 C13 H13A 108.8 . . ?
C14 C13 H13A 108.8 . . ?
N3 C13 H13B 108.8 . . ?
C14 C13 H13B 108.8 . . ?
H13A C13 H13B 107.7 . . ?
N4 C14 C15 121.2(3) . . ?
N4 C14 C13 118.3(3) . . ?
C15 C14 C13 120.4(3) . . ?
C16 C15 C14 119.6(3) . . ?
C16 C15 H15 120.2 . . ?
C14 C15 H15 120.2 . . ?
C15 C16 C17 119.1(3) . . ?
C15 C16 H16 120.5 . . ?
C17 C16 H16 120.5 . . ?
C18 C17 C16 119.1(3) . . ?
C18 C17 H17 120.4 . . ?
C16 C17 H17 120.4 . . ?
N4 C18 C17 121.8(3) . . ?
N4 C18 H18 119.1 . . ?
C17 C18 H18 119.1 . . ?
C14 N4 C18 119.1(3) . . ?
C14 N4 Fe1 116.24(19) . . ?
C18 N4 Fe1 123.53(19) . . ?
O8 N9 O6 122.7(3) . . ?
O8 N9 O7 123.1(2) . . ?
O6 N9 O7 114.2(2) . . ?
N9 O6 Fe3 93.03(15) . . ?
N9 O7 Fe3 92.88(14) . . ?
C1' N1' C5' 120.6(8) . . ?
C1' N1' Fe2 120.2(6) . . ?
C5' N1' Fe2 117.7(6) . . ?
N1' C1' C2' 120.0(8) . . ?
N1' C1' H1' 120.0 . . ?
C2' C1' H1' 120.0 . . ?
C1' C2' C3' 119.1(7) . . ?
C1' C2' H2' 120.5 . . ?
C3' C2' H2' 120.5 . . ?
C4' C3' C2' 119.7(6) . . ?
C4' C3' H3' 120.1 . . ?
C2' C3' H3' 120.1 . . ?
C3' C4' C5' 117.7(6) . . ?
C3' C4' H4' 121.2 . . ?
C5' C4' H4' 121.2 . . ?
N1' C5' C4' 122.8(7) . . ?
N1' C5' C6' 117.1(6) . . ?
C4' C5' C6' 119.9(6) . . ?
N2' C6' C5' 113.9(6) . . ?
N2' C6' H6C 108.8 . . ?
C5' C6' H6C 108.8 . . ?
N2' C6' H6D 108.8 . . ?
C5' C6' H6D 108.8 . . ?
H6C C6' H6D 107.7 . . ?
C9' N2' C6' 110.9(6) . . ?
C9' N2' C7' 111.6(5) . . ?
C6' N2' C7' 112.4(5) . . ?
C9' N2' Fe2 109.3(4) . . ?
C6' N2' Fe2 112.2(4) . . ?
C7' N2' Fe2 100.1(4) . . ?
N2' C7' C8' 120.5(5) . . ?
N2' C7' H7C 107.2 . . ?
C8' C7' H7C 107.2 . . ?
N2' C7' H7D 107.2 . . ?
C8' C7' H7D 107.2 . . ?
H7C C7' H7D 106.8 . . ?
O2' C8' C7' 104.0(4) . . ?
O2' C8' H8C 110.9 . . ?
C7' C8' H8C 110.9 . . ?
O2' C8' H8D 110.9 . . ?
C7' C8' H8D 110.9 . . ?
H8C C8' H8D 109.0 . . ?
C8' O2' Fe2 122.6(2) . . ?
C8' O2' Fe3 123.7(2) . . ?
Fe2 O2' Fe3 113.35(9) . . ?
N2' C9' C10' 105.7(5) . . ?
N2' C9' H9C 110.6 . . ?
C10' C9' H9C 110.6 . . ?
N2' C9' H9D 110.6 . . ?
C10' C9' H9D 110.6 . . ?
H9C C9' H9D 108.7 . . ?
N3' C10' C9' 102.9(6) . . ?
N3' C10' H10C 111.2 . . ?
C9' C10' H10C 111.2 . . ?
N3' C10' H10D 111.2 . . ?
C9' C10' H10D 111.2 . . ?
H10C C10' H10D 109.1 . . ?
C13' N3' C11' 110.4(6) . . ?
C13' N3' C10' 116.3(7) . . ?
C11' N3' C10' 103.8(6) . . ?
C13' N3' Fe2 114.7(5) . . ?
C11' N3' Fe2 101.8(5) . . ?
C10' N3' Fe2 108.4(5) . . ?
N3' C11' C12' 107.7(6) . . ?
N3' C11' H11C 110.2 . . ?
C12' C11' H11C 110.2 . . ?
N3' C11' H11D 110.2 . . ?
C12' C11' H11D 110.2 . . ?
H11C C11' H11D 108.5 . . ?
O3' C12' C11' 108.4(4) . . ?
O3' C12' H12C 110.0 . . ?
C11' C12' H12C 110.0 . . ?
O3' C12' H30D 110.0 . . ?
C11' C12' H30D 110.0 . . ?
H12C C12' H30D 108.4 . . ?
C12' O3' Fe2 118.5(2) . . ?
C12' O3' Fe4 122.7(2) . . ?
Fe2 O3' Fe4 114.76(10) . . ?
N3' C13' C14' 108.5(8) . . ?
N3' C13' H13C 110.0 . . ?
C14' C13' H13C 110.0 . . ?
N3' C13' H13D 110.0 . . ?
C14' C13' H13D 110.0 . . ?
H13C C13' H13D 108.4 . . ?
N4' C14' C15' 115.3(8) . . ?
N4' C14' C13' 122.4(12) . . ?
C15' C14' C13' 121.1(12) . . ?
C16' C15' C14' 120.5(9) . . ?
C16' C15' H15' 119.7 . . ?
C14' C15' H15' 119.7 . . ?
C15' C16' C17' 120.8(8) . . ?
C15' C16' H16' 119.6 . . ?
C17' C16' H16' 119.6 . . ?
C18' C17' C16' 117.6(9) . . ?
C18' C17' H17' 121.2 . . ?
C16' C17' H17' 121.2 . . ?
C17' C18' N4' 125.5(10) . . ?
C17' C18' H18' 117.2 . . ?
N4' C18' H18' 117.2 . . ?
C14' N4' C18' 119.9(9) . . ?
C14' N4' Fe2 113.8(7) . . ?
C18' N4' Fe2 126.3(7) . . ?
C5" N1" C1" 119.2(8) . . ?
C5" N1" Fe2 117.0(6) . . ?
C1" N1" Fe2 123.3(6) . . ?
C2" C1" N1" 121.3(9) . . ?
C2" C1" H1" 119.3 . . ?
N1" C1" H1" 119.3 . . ?
C1" C2" C3" 118.2(9) . . ?
C1" C2" H2" 120.9 . . ?
C3" C2" H2" 120.9 . . ?
C4" C3" C2" 120.6(8) . . ?
C4" C3" H3" 119.7 . . ?
C2" C3" H3" 119.7 . . ?
C3" C4" C5" 120.9(8) . . ?
C3" C4" H4" 119.6 . . ?
C5" C4" H4" 119.6 . . ?
N1" C5" C4" 119.8(8) . . ?
N1" C5" C6" 119.1(7) . . ?
C4" C5" C6" 121.1(7) . . ?
C5" C6" N2" 114.9(6) . . ?
C5" C6" H6E 108.5 . . ?
N2" C6" H6E 108.5 . . ?
C5" C6" H6F 108.5 . . ?
N2" C6" H6F 108.5 . . ?
H6E C6" H6F 107.5 . . ?
C7" N2" C6" 111.1(6) . . ?
C7" N2" C9" 110.8(6) . . ?
C6" N2" C9" 111.9(6) . . ?
C7" N2" Fe2 105.9(4) . . ?
C6" N2" Fe2 108.8(4) . . ?
C9" N2" Fe2 108.1(4) . . ?
N2" C7" C8" 95.0(5) . . ?
N2" C7" H7E 112.7 . . ?
C8" C7" H7E 112.7 . . ?
N2" C7" H7F 112.7 . . ?
C8" C7" H7F 112.7 . . ?
H7E C7" H7F 110.2 . . ?
O2" C8" C7" 104.6(4) . . ?
O2" C8" H8E 110.8 . . ?
C7" C8" H8E 110.8 . . ?
O2" C8" H8F 110.8 . . ?
C7" C8" H8F 110.8 . . ?
H8E C8" H8F 108.9 . . ?
C8" O2" Fe2 116.0(3) . . ?
C8" O2" Fe3 124.1(2) . . ?
Fe2 O2" Fe3 113.35(9) . . ?
C10" C9" N2" 108.7(7) . . ?
C10" C9" H9E 110.0 . . ?
N2" C9" H9E 110.0 . . ?
C10" C9" H9F 110.0 . . ?
N2" C9" H9F 110.0 . . ?
H9E C9" H9F 108.3 . . ?
C9" C10" N3" 112.5(7) . . ?
C9" C10" H10E 109.1 . . ?
N3" C10" H10E 109.1 . . ?
C9" C10" H10F 109.1 . . ?
N3" C10" H10F 109.1 . . ?
H10E C10" H10F 107.8 . . ?
C11" N3" C13" 110.5(7) . . ?
C11" N3" C10" 119.9(7) . . ?
C13" N3" C10" 105.9(7) . . ?
C11" N3" Fe2 105.2(5) . . ?
C13" N3" Fe2 106.1(5) . . ?
C10" N3" Fe2 108.6(5) . . ?
N3" C11" C12" 110.7(7) . . ?
N3" C11" H11E 109.5 . . ?
C12" C11" H11E 109.5 . . ?
N3" C11" H11F 109.5 . . ?
C12" C11" H11F 109.5 . . ?
H11E C11" H11F 108.1 . . ?
C11" C12" O3" 107.6(5) . . ?
C11" C12" H12E 110.2 . . ?
O3" C12" H12E 110.2 . . ?
C11" C12" H12F 110.2 . . ?
O3" C12" H12F 110.2 . . ?
H12E C12" H12F 108.5 . . ?
C12" O3" Fe2 121.2(3) . . ?
C12" O3" Fe4 124.0(3) . . ?
Fe2 O3" Fe4 114.76(10) . . ?
N3" C13" C14" 117.0(8) . . ?
N3" C13" H13E 108.1 . . ?
C14" C13" H13E 108.1 . . ?
N3" C13" H13F 108.1 . . ?
C14" C13" H13F 108.1 . . ?
H13E C13" H13F 107.3 . . ?
C15" C14" N4" 127.3(8) . . ?
C15" C14" C13" 118.4(10) . . ?
N4" C14" C13" 113.9(10) . . ?
C14" C15" C16" 117.0(8) . . ?
C14" C15" H15" 121.5 . . ?
C16" C15" H15" 121.5 . . ?
C15" C16" C17" 119.2(8) . . ?
C15" C16" H16" 120.4 . . ?
C17" C16" H16" 120.4 . . ?
C16" C17" C18" 118.8(9) . . ?
C16" C17" H17" 120.6 . . ?
C18" C17" H17" 120.6 . . ?
N4" C18" C17" 119.0(9) . . ?
N4" C18" H18" 120.5 . . ?
C17" C18" H18" 120.5 . . ?
C18" N4" C14" 118.4(8) . . ?
C18" N4" Fe2 120.3(6) . . ?
C14" N4" Fe2 119.0(6) . . ?
O2Q N1Q O1Q 128(2) . . ?
O2Q N1Q O3Q 121(2) . . ?
O1Q N1Q O3Q 111(2) . . ?

loop_
_geom_bond_atom_site_label_1
_geom_bond_atom_site_label_2
_geom_bond_distance
_geom_bond_site_symmetry_2
_geom_bond_publ_flag
Fe1 O3 1.9595(19) . ?
Fe1 O2 1.960(2) . ?
Fe1 N1 2.112(2) . ?
Fe1 N4 2.117(2) . ?
Fe1 N3 2.215(2) . ?
Fe1 N2 2.216(2) . ?
Fe2 O3" 1.970(2) . ?
Fe2 O3' 1.970(2) . ?
Fe2 O2" 1.979(2) . ?
Fe2 O2' 1.979(2) . ?
Fe2 N1" 2.048(8) . ?
Fe2 N4" 2.104(7) . ?
Fe2 N4' 2.145(8) . ?
Fe2 N1' 2.176(8) . ?
Fe2 N2" 2.214(6) . ?
Fe2 N3" 2.225(8) . ?
Fe2 N3' 2.254(8) . ?
Fe2 N2' 2.276(6) . ?
Fe3 O1 1.819(6) . ?
Fe3 O1B 1.822(9) . ?
Fe3 O9' 1.925(17) . ?
Fe3 O2" 1.9818(18) . ?
Fe3 O2' 1.9818(18) . ?
Fe3 O3 1.9978(18) . ?
Fe3 O9 2.014(5) . ?
Fe3 O7 2.1592(19) . ?
Fe3 O6 2.162(2) . ?
Fe4 O1 1.821(6) . ?
Fe4 O1B 1.828(9) . ?
Fe4 O12' 1.955(8) . ?
Fe4 O3" 1.973(2) . ?
Fe4 O3' 1.973(2) . ?
Fe4 O2 1.9949(19) . ?
Fe4 O312 2.008(8) . ?
Fe4 O300 2.134(5) . ?
Fe4 O302 2.171(7) . ?
Fe4 O320 2.171(7) . ?
Fe4 O13 2.186(3) . ?
Fe4 O12 2.206(4) . ?
N10 O11 1.209(5) . ?
N10 O10 1.225(6) . ?
N10 O9 1.327(7) . ?
N10' O10' 1.13(2) . ?
N10' O9' 1.19(2) . ?
N10' O11' 1.213(17) . ?
N11 O14 1.206(6) . ?
N11 O13 1.282(7) . ?
N11 O12 1.292(6) . ?
N11' O14' 1.195(15) . ?
N11' O12' 1.260(15) . ?
N11' O13' 1.264(15) . ?
N12 O302 1.218(10) . ?
N12 O300 1.265(11) . ?
N12 O301 1.287(10) . ?
N12' O312 1.147(9) . ?
N12' O310 1.215(10) . ?
N12' O311 1.228(9) . ?
N12" O322 1.202(14) . ?
N12" O320 1.208(13) . ?
N12" O321 1.214(14) . ?
N20 O20 1.222(5) . ?
N20 O18 1.246(6) . ?
N20 O19 1.259(8) . ?
N20B O20B 1.182(16) . ?
N20B O18B 1.206(16) . ?
N20B O19B 1.258(18) . ?
C1X O1X 1.423(9) . ?
O1Y C1Y 1.467(9) . ?
O1D C1D 1.453(10) . ?
O1E C1E 1.444(10) . ?
O1F C1F 1.419(9) . ?
O1G C1G 1.450(10) . ?
O1H C1H 1.48(4) . ?
O1I C1I 1.437(10) . ?
O1J C1J 1.442(10) . ?
O1K C1K 1.454(10) . ?
O1L C1L 1.450(10) . ?
O1M C1M 1.459(9) . ?
O1N C1N 1.452(10) . ?
O1O C1O 1.456(10) . ?
N24 O401 1.229(10) . ?
N24 O402 1.254(12) . ?
N24 O403 1.283(11) . ?
N23 O102 1.230(9) . ?
N23 O101 1.263(10) . ?
N23 O103 1.302(10) . ?
N22 O203 1.183(12) . ?
N22 O202 1.194(11) . ?
N22 O201 1.209(11) . ?
N1 C5 1.344(4) . ?
N1 C1 1.352(4) . ?
C1 C2 1.377(4) . ?
C1 H1 0.9500 . ?
C2 C3 1.383(5) . ?
C2 H2 0.9500 . ?
C3 C4 1.371(5) . ?
C3 H3 0.9500 . ?
C4 C5 1.390(4) . ?
C4 H4 0.9500 . ?
C5 C6 1.499(4) . ?
C6 N2 1.490(4) . ?
C6 H6A 0.9900 . ?
C6 H6B 0.9900 . ?
N2 C7 1.479(4) . ?
N2 C9 1.480(4) . ?
C7 C8 1.521(4) . ?
C7 H7A 0.9900 . ?
C7 H7B 0.9900 . ?
C8 O2 1.433(3) . ?
C8 H8A 0.9900 . ?
C8 H8B 0.9900 . ?
C9 C10 1.518(4) . ?
C9 H9A 0.9900 . ?
C9 H9B 0.9900 . ?
C10 N3 1.487(3) . ?
C10 H10A 0.9900 . ?
C10 H10B 0.9900 . ?
N3 C13 1.483(4) . ?
N3 C11 1.483(4) . ?
C11 C12 1.521(4) . ?
C11 H11A 0.9900 . ?
C11 H11B 0.9900 . ?
C12 O3 1.429(3) . ?
C12 H12A 0.9900 . ?
C12 H12B 0.9900 . ?
C13 C14 1.497(4) . ?
C13 H13A 0.9900 . ?
C13 H13B 0.9900 . ?
C14 N4 1.341(4) . ?
C14 C15 1.384(4) . ?
C15 C16 1.373(5) . ?
C15 H15 0.9500 . ?
C16 C17 1.382(5) . ?
C16 H16 0.9500 . ?
C17 C18 1.374(4) . ?
C17 H17 0.9500 . ?
C18 N4 1.351(4) . ?
C18 H18 0.9500 . ?
N9 O8 1.203(3) . ?
N9 O6 1.279(3) . ?
N9 O7 1.288(3) . ?
N1' C1' 1.335(11) . ?
N1' C5' 1.336(10) . ?
C1' C2' 1.388(11) . ?
C1' H1' 0.9500 . ?
C2' C3' 1.410(10) . ?
C2' H2' 0.9500 . ?
C3' C4' 1.371(10) . ?
C3' H3' 0.9500 . ?
C4' C5' 1.380(9) . ?
C4' H4' 0.9500 . ?
C5' C6' 1.492(10) . ?
C6' N2' 1.481(10) . ?
C6' H6C 0.9900 . ?
C6' H6D 0.9900 . ?
N2' C9' 1.474(8) . ?
N2' C7' 1.490(8) . ?
C7' C8' 1.570(6) . ?
C7' H7C 0.9900 . ?
C7' H7D 0.9900 . ?
C8' O2' 1.473(6) . ?
C8' H8C 0.9900 . ?
C8' H8D 0.9900 . ?
C9' C10' 1.537(9) . ?
C9' H9C 0.9900 . ?
C9' H9D 0.9900 . ?
C10' N3' 1.516(10) . ?
C10' H10C 0.9900 . ?
C10' H10D 0.9900 . ?
N3' C13' 1.467(7) . ?
N3' C11' 1.483(11) . ?
C11' C12' 1.536(9) . ?
C11' H11C 0.9900 . ?
C11' H11D 0.9900 . ?
C12' O3' 1.423(5) . ?
C12' H12C 0.9900 . ?
C12' H30D 0.9900 . ?
C13' C14' 1.540(8) . ?
C13' H13C 0.9900 . ?
C13' H13D 0.9900 . ?
C14' N4' 1.354(18) . ?
C14' C15' 1.473(18) . ?
C15' C16' 1.350(12) . ?
C15' H15' 0.9500 . ?
C16' C17' 1.374(13) . ?
C16' H16' 0.9500 . ?
C17' C18' 1.307(14) . ?
C17' H17' 0.9500 . ?
C18' N4' 1.365(13) . ?
C18' H18' 0.9500 . ?
N1" C5" 1.361(10) . ?
N1" C1" 1.388(11) . ?
C1" C2" 1.382(12) . ?
C1" H1" 0.9500 . ?
C2" C3" 1.385(13) . ?
C2" H2" 0.9500 . ?
C3" C4" 1.352(12) . ?
C3" H3" 0.9500 . ?
C4" C5" 1.388(10) . ?
C4" H4" 0.9500 . ?
C5" C6" 1.444(11) . ?
C6" N2" 1.499(10) . ?
C6" H6E 0.9900 . ?
C6" H6F 0.9900 . ?
N2" C7" 1.493(9) . ?
N2" C9" 1.512(10) . ?
C7" C8" 1.590(6) . ?
C7" H7E 0.9900 . ?
C7" H7F 0.9900 . ?
C8" O2" 1.425(6) . ?
C8" H8E 0.9900 . ?
C8" H8F 0.9900 . ?
C9" C10" 1.502(11) . ?
C9" H9E 0.9900 . ?
C9" H9F 0.9900 . ?
C10" N3" 1.509(11) . ?
C10" H10E 0.9900 . ?
C10" H10F 0.9900 . ?
N3" C11" 1.466(11) . ?
N3" C13" 1.499(8) . ?
C11" C12" 1.481(10) . ?
C11" H11E 0.9900 . ?
C11" H11F 0.9900 . ?
C12" O3" 1.486(7) . ?
C12" H12E 0.9900 . ?
C12" H12F 0.9900 . ?
C13" C14" 1.529(8) . ?
C13" H13E 0.9900 . ?
C13" H13F 0.9900 . ?
C14" C15" 1.309(16) . ?
C14" N4" 1.331(15) . ?
C15" C16" 1.376(11) . ?
C15" H15" 0.9500 . ?
C16" C17" 1.393(13) . ?
C16" H16" 0.9500 . ?
C17" C18" 1.431(14) . ?
C17" H17" 0.9500 . ?
C18" N4" 1.321(12) . ?
C18" H18" 0.9500 . ?
N1Q O2Q 1.10(3) . ?
N1Q O1Q 1.22(3) . ?
N1Q O3Q 1.30(3) . ?

loop_
_geom_torsion_atom_site_label_1
_geom_torsion_atom_site_label_2
_geom_torsion_atom_site_label_3
_geom_torsion_atom_site_label_4
_geom_torsion
_geom_torsion_site_symmetry_1
_geom_torsion_site_symmetry_2
_geom_torsion_site_symmetry_3
_geom_torsion_site_symmetry_4
_geom_torsion_publ_flag
O2' Fe3 O1 Fe4 175.3(16) . . . . ?
O3 Fe3 O1 Fe4 -0.7(16) . . . . ?
O9 Fe3 O1 Fe4 -93.8(16) . . . . ?
O7 Fe3 O1 Fe4 104.8(15) . . . . ?
O6 Fe3 O1 Fe4 89.1(16) . . . . ?
O3' Fe4 O1 Fe3 161.2(16) . . . . ?
O2 Fe4 O1 Fe3 -19.6(16) . . . . ?
O312 Fe4 O1 Fe3 76.4(16) . . . . ?
O13 Fe4 O1 Fe3 -126.5(14) . . . . ?
O12 Fe4 O1 Fe3 -109.4(16) . . . . ?
O9' Fe3 O1B Fe4 89(2) . . . . ?
O2" Fe3 O1B Fe4 -17(2) . . . . ?
O3 Fe3 O1B Fe4 167(2) . . . . ?
O7 Fe3 O1B Fe4 -134.5(16) . . . . ?
O6 Fe3 O1B Fe4 -107(2) . . . . ?
O12' Fe4 O1B Fe3 95(2) . . . . ?
O3" Fe4 O1B Fe3 -7(2) . . . . ?
O2 Fe4 O1B Fe3 172(2) . . . . ?
O300 Fe4 O1B Fe3 -115.2(18) . . . . ?
O302 Fe4 O1B Fe3 -99(2) . . . . ?
O11 N10 O9 Fe3 87.5(5) . . . . ?
O10 N10 O9 Fe3 -98.1(5) . . . . ?
O10' N10' O9' Fe3 -6(5) . . . . ?
O11' N10' O9' Fe3 -165(3) . . . . ?
O14 N11 O12 Fe4 -175.2(5) . . . . ?
O13 N11 O12 Fe4 1.8(5) . . . . ?
O14 N11 O13 Fe4 175.2(5) . . . . ?
O12 N11 O13 Fe4 -1.8(5) . . . . ?
O14' N11' O12' Fe4 -171.6(9) . . . . ?
O13' N11' O12' Fe4 21.4(15) . . . . ?
O302 N12 O300 Fe4 0.7(14) . . . . ?
O301 N12 O300 Fe4 -174.5(13) . . . . ?
O300 N12 O302 Fe4 -0.7(13) . . . . ?
O301 N12 O302 Fe4 174.2(15) . . . . ?
O310 N12' O312 Fe4 -96.2(11) . . . . ?
O311 N12' O312 Fe4 88.1(10) . . . . ?
O322 N12" O320 Fe4 16(3) . . . . ?
O321 N12" O320 Fe4 -153.9(15) . . . . ?
C5 N1 C1 C2 0.3(5) . . . . ?
Fe1 N1 C1 C2 169.8(3) . . . . ?
N1 C1 C2 C3 -0.2(5) . . . . ?
C1 C2 C3 C4 -0.1(5) . . . . ?
C2 C3 C4 C5 0.3(5) . . . . ?
C1 N1 C5 C4 -0.1(4) . . . . ?
Fe1 N1 C5 C4 -170.3(2) . . . . ?
C1 N1 C5 C6 -177.9(3) . . . . ?
Fe1 N1 C5 C6 11.9(4) . . . . ?
C3 C4 C5 N1 -0.2(5) . . . . ?
C3 C4 C5 C6 177.6(3) . . . . ?
N1 C5 C6 N2 -5.2(4) . . . . ?
C4 C5 C6 N2 176.9(3) . . . . ?
C5 C6 N2 C7 -117.3(3) . . . . ?
C5 C6 N2 C9 117.3(3) . . . . ?
C5 C6 N2 Fe1 -3.4(3) . . . . ?
C9 N2 C7 C8 -165.2(3) . . . . ?
C6 N2 C7 C8 70.4(3) . . . . ?
Fe1 N2 C7 C8 -48.7(3) . . . . ?
N2 C7 C8 O2 46.0(4) . . . . ?
C7 C8 O2 Fe1 -18.3(4) . . . . ?
C7 C8 O2 Fe4 178.6(2) . . . . ?
C7 N2 C9 C10 158.1(2) . . . . ?
C6 N2 C9 C10 -77.1(3) . . . . ?
Fe1 N2 C9 C10 45.2(3) . . . . ?
N2 C9 C10 N3 -59.5(3) . . . . ?
C9 C10 N3 C13 -79.3(3) . . . . ?
C9 C10 N3 C11 155.9(3) . . . . ?
C9 C10 N3 Fe1 43.1(3) . . . . ?
C13 N3 C11 C12 68.7(3) . . . . ?
C10 N3 C11 C12 -166.7(3) . . . . ?
Fe1 N3 C11 C12 -49.8(3) . . . . ?
N3 C11 C12 O3 44.4(4) . . . . ?
C11 C12 O3 Fe1 -14.3(4) . . . . ?
C11 C12 O3 Fe3 174.2(2) . . . . ?
C11 N3 C13 C14 -117.7(3) . . . . ?
C10 N3 C13 C14 117.0(3) . . . . ?
Fe1 N3 C13 C14 -4.3(3) . . . . ?
N3 C13 C14 N4 -7.0(4) . . . . ?
N3 C13 C14 C15 176.0(3) . . . . ?
N4 C14 C15 C16 -2.5(5) . . . . ?
C13 C14 C15 C16 174.5(3) . . . . ?
C14 C15 C16 C17 1.9(5) . . . . ?
C15 C16 C17 C18 0.0(5) . . . . ?
C16 C17 C18 N4 -1.5(5) . . . . ?
C15 C14 N4 C18 1.0(4) . . . . ?
C13 C14 N4 C18 -176.0(3) . . . . ?
C15 C14 N4 Fe1 -167.5(2) . . . . ?
C13 C14 N4 Fe1 15.5(3) . . . . ?
C17 C18 N4 C14 0.9(4) . . . . ?
C17 C18 N4 Fe1 168.6(2) . . . . ?
O8 N9 O6 Fe3 177.2(2) . . . . ?
O7 N9 O6 Fe3 -2.5(2) . . . . ?
O8 N9 O7 Fe3 -177.2(3) . . . . ?
O6 N9 O7 Fe3 2.5(2) . . . . ?
C5' N1' C1' C2' -4.6(12) . . . . ?
Fe2 N1' C1' C2' 161.3(6) . . . . ?
N1' C1' C2' C3' 2.1(11) . . . . ?
C1' C2' C3' C4' 1.1(10) . . . . ?
C2' C3' C4' C5' -1.6(9) . . . . ?
C1' N1' C5' C4' 4.2(11) . . . . ?
Fe2 N1' C5' C4' -162.2(5) . . . . ?
C1' N1' C5' C6' -171.2(7) . . . . ?
Fe2 N1' C5' C6' 22.5(8) . . . . ?
C3' C4' C5' N1' -0.9(10) . . . . ?
C3' C4' C5' C6' 174.3(6) . . . . ?
N1' C5' C6' N2' -15.2(9) . . . . ?
C4' C5' C6' N2' 169.3(6) . . . . ?
C5' C6' N2' C9' 123.8(6) . . . . ?
C5' C6' N2' C7' -110.5(6) . . . . ?
C5' C6' N2' Fe2 1.4(7) . . . . ?
C9' N2' C7' C8' -152.6(6) . . . . ?
C6' N2' C7' C8' 82.1(7) . . . . ?
Fe2 N2' C7' C8' -37.1(6) . . . . ?
N2' C7' C8' O2' 23.8(7) . . . . ?
C7' C8' O2' Fe2 7.3(6) . . . . ?
C7' C8' O2' Fe3 -165.8(3) . . . . ?
C6' N2' C9' C10' -76.1(7) . . . . ?
C7' N2' C9' C10' 157.8(6) . . . . ?
Fe2 N2' C9' C10' 48.0(6) . . . . ?
N2' C9' C10' N3' -67.1(7) . . . . ?
C9' C10' N3' C13' -77.9(8) . . . . ?
C9' C10' N3' C11' 160.7(6) . . . . ?
C9' C10' N3' Fe2 53.1(6) . . . . ?
C13' N3' C11' C12' 73.2(7) . . . . ?
C10' N3' C11' C12' -161.5(6) . . . . ?
Fe2 N3' C11' C12' -49.0(6) . . . . ?
N3' C11' C12' O3' 50.8(7) . . . . ?
C11' C12' O3' Fe2 -24.8(6) . . . . ?
C11' C12' O3' Fe4 178.9(4) . . . . ?
C11' N3' C13' C14' -108.4(9) . . . . ?
C10' N3' C13' C14' 133.7(9) . . . . ?
Fe2 N3' C13' C14' 5.8(10) . . . . ?
N3' C13' C14' N4' -16.8(16) . . . . ?
N3' C13' C14' C15' 176.0(11) . . . . ?
N4' C14' C15' C16' -1.6(17) . . . . ?
C13' C14' C15' C16' 166.5(10) . . . . ?
C14' C15' C16' C17' -3.4(15) . . . . ?
C15' C16' C17' C18' 4.6(14) . . . . ?
C16' C17' C18' N4' -0.9(16) . . . . ?
C15' C14' N4' C18' 5.2(17) . . . . ?
C13' C14' N4' C18' -162.7(11) . . . . ?
C15' C14' N4' Fe2 -172.8(8) . . . . ?
C13' C14' N4' Fe2 19.3(16) . . . . ?
C17' C18' N4' C14' -4.2(17) . . . . ?
C17' C18' N4' Fe2 173.4(8) . . . . ?
C5" N1" C1" C2" 1.6(12) . . . . ?
Fe2 N1" C1" C2" 172.6(6) . . . . ?
N1" C1" C2" C3" -1.2(13) . . . . ?
C1" C2" C3" C4" 1.2(12) . . . . ?
C2" C3" C4" C5" -1.6(12) . . . . ?
C1" N1" C5" C4" -1.9(11) . . . . ?
Fe2 N1" C5" C4" -173.5(6) . . . . ?
C1" N1" C5" C6" 176.8(7) . . . . ?
Fe2 N1" C5" C6" 5.2(9) . . . . ?
C3" C4" C5" N1" 2.0(12) . . . . ?
C3" C4" C5" C6" -176.7(7) . . . . ?
N1" C5" C6" N2" -0.6(10) . . . . ?
C4" C5" C6" N2" 178.1(6) . . . . ?
C5" C6" N2" C7" -119.9(7) . . . . ?
C5" C6" N2" C9" 115.7(7) . . . . ?
C5" C6" N2" Fe2 -3.7(8) . . . . ?
C6" N2" C7" C8" 60.5(6) . . . . ?
C9" N2" C7" C8" -174.5(5) . . . . ?
Fe2 N2" C7" C8" -57.5(5) . . . . ?
N2" C7" C8" O2" 65.9(5) . . . . ?
C7" C8" O2" Fe2 -45.3(5) . . . . ?
C7" C8" O2" Fe3 165.0(3) . . . . ?
C7" N2" C9" C10" 160.0(6) . . . . ?
C6" N2" C9" C10" -75.4(8) . . . . ?
Fe2 N2" C9" C10" 44.4(8) . . . . ?
N2" C9" C10" N3" -52.8(9) . . . . ?
C9" C10" N3" C11" 154.1(7) . . . . ?
C9" C10" N3" C13" -80.3(9) . . . . ?
C9" C10" N3" Fe2 33.2(8) . . . . ?
C13" N3" C11" C12" 66.6(9) . . . . ?
C10" N3" C11" C12" -169.9(7) . . . . ?
Fe2 N3" C11" C12" -47.5(7) . . . . ?
N3" C11" C12" O3" 31.3(8) . . . . ?
C11" C12" O3" Fe2 3.0(7) . . . . ?
C11" C12" O3" Fe4 179.2(4) . . . . ?
C11" N3" C13" C14" -135.7(9) . . . . ?
C10" N3" C13" C14" 93.0(10) . . . . ?
Fe2 N3" C13" C14" -22.2(11) . . . . ?
N3" C13" C14" C15" -173.9(10) . . . . ?
N3" C13" C14" N4" 13.2(15) . . . . ?
N4" C14" C15" C16" 0.6(19) . . . . ?
C13" C14" C15" C16" -171.2(9) . . . . ?
C14" C15" C16" C17" 3.5(14) . . . . ?
C15" C16" C17" C18" -3.6(13) . . . . ?
C16" C17" C18" N4" -0.4(14) . . . . ?
C17" C18" N4" C14" 4.2(15) . . . . ?
C17" C18" N4" Fe2 166.8(7) . . . . ?
C15" C14" N4" C18" -4.6(19) . . . . ?
C13" C14" N4" C18" 167.5(9) . . . . ?
C15" C14" N4" Fe2 -167.4(11) . . . . ?
C13" C14" N4" Fe2 4.7(14) . . . . ?

loop_
_bruker_diffrn_runs_axis
_bruker_diffrn_runs_distance
_bruker_diffrn_runs_theta
_bruker_diffrn_runs_omega
_bruker_diffrn_runs_phi
_bruker_diffrn_runs_chi
_bruker_diffrn_runs_width
_bruker_diffrn_runs_images
_bruker_diffrn_runs_time
_bruker_diffrn_runs_wavelength
_bruker_diffrn_runs_voltage
_bruker_diffrn_runs_current
_bruker_diffrn_runs_temperature
Phi 70.00152 0.0 3.1e-05 0.0 54.73995 1.0 180 1.0 0.71073 50.0 1.401752 99.99999999999997
Phi 70.00152 0.0 3.1e-05 180.0 54.73995 1.0 180 1.0 0.71073 50.0 1.402508 99.99999999999997
Phi 70.00152 11.4255 343.8604 359.9999 -23.999899999999993 0.5 720 15.0 0.71073 50.0 1.401264 99.99999999999997
Omega 70.00152 11.4255 48.17703 359.9999 65.49993 -0.5 175 15.0 0.71073 50.0 1.401478 99.99999999999997
Omega 70.00085 11.4255 1.585968 203.9999 -44.49990000000004 0.5 264 15.0 0.71073 50.0 1.401324 99.99999999999997
Omega 70.00102999999999 11.4255 48.17703 203.9999 65.49993 -0.5 175 15.0 0.71073 50.0 1.400728 99.99999999999997
Omega 70.0016 11.4255 1.585968 359.9999 -44.49990000000004 0.5 264 15.0 0.71073 50.0 1.400982 99.99999999999997
Omega 70.0016 11.4255 320.676 50.99987 65.49993 0.5 175 15.0 0.71073 50.0 1.401854 99.99999999999997
Omega 70.0016 11.4255 1.585968 50.99992 -44.49990000000004 0.5 264 15.0 0.71073 50.0 1.403166 99.99999999999997
Omega 70.0016 11.4255 320.676 152.9999 65.49993 0.5 175 15.0 0.71073 50.0 1.402998 99.99999999999997
Omega 70.0016 11.4255 320.676 254.99989999999997 65.49993 0.5 175 15.0 0.71073 50.0 1.400908 99.99999999999997
Omega 70.0016 11.4255 1.585968 152.9999 -44.49990000000004 0.5 264 15.0 0.71073 50.0 1.400948 99.99999999999997
Omega 70.0016 11.4255 133.586 305.9999 -44.49990000000004 -0.5 264 15.0 0.71073 50.0 1.401098 99.99999999999997
Phi 70.00099 11.4255 281.718 0.00011 23.99991 0.5 720 15.0 0.71073 50.0 1.40147 99.99999999999997
Omega 70.00099 11.4255 48.17703 101.9999 65.49993 -0.5 175 15.0 0.71073 50.0 1.402992 99.99999999999997
Omega 70.00092000000001 11.4255 1.585968 101.9999 -44.49990000000004 0.5 264 15.0 0.71073 50.0 1.401178 99.99999999999997
